data_1567232
loop_
_publ_author_name
'Li, Shao-Chuan'
'Liu, Caiping'
'chen, qihui'
'Jiang, Feilong'
'Yuan, Daqiang'
'Sun, Qing-Fu'
'Hong, Maochun'

_publ_section_title
;
 Adaptive coordination assemblies based on a flexible
 tetraazacyclododecane ligand for promoting carbon dioxide fixation
;
_journal_name_full 'Chemical Science'
_journal_paper_doi 10.1039/D2SC03093D
_journal_year 2022
_chemical_absolute_configuration ad
_chemical_formula_moiety 'C17 H23 N O10 S'
_chemical_formula_sum 'C17 H23 N O10 S'
_chemical_formula_weight 433.42
_chemical_name_systematic
;
3-[(RS)-(2,3,4,6-tetra-O-acetyl-alpha-D-glucopyranosyl)sulfinyl]propanenitrile
;
_space_group_IT_number 19
_space_group_name_Hall 'P 2ac 2ab'
_space_group_name_H-M_alt 'P 21 21 21'
_symmetry_cell_setting orthorhombic
_symmetry_space_group_name_Hall 'P 2ac 2ab'
_symmetry_space_group_name_H-M 'P 21 21 21'
_atom_sites_solution_hydrogens geom
_atom_sites_solution_primary direct
_atom_sites_solution_secondary difmap
_audit_block_doi 10.5517/cc7547r
_audit_update_record
;
2003-06-23 deposited with the CCDC.	2022-07-04 downloaded from the CCDC.
;
_cell_angle_alpha 90
_cell_angle_beta 90
_cell_angle_gamma 90
_cell_formula_units_Z 4
_cell_length_a 8.0982(10)
_cell_length_b 15.8199(14)
_cell_length_c 16.3510(14)
_cell_measurement_reflns_used 51
_cell_measurement_temperature 153(2)
_cell_measurement_theta_max 13.41
_cell_measurement_theta_min 5.24
_cell_volume 2094.8(4)
_computing_cell_refinement 'Bruker XSCANS'
_computing_data_collection 'Bruker XSCANS'
_computing_data_reduction 'Bruker SHELXTL'
_computing_molecular_graphics 'Bruker SHELXTL'
_computing_publication_material 'Bruker SHELXTL'
_computing_structure_refinement 'Bruker SHELXTL'
_computing_structure_solution 'Bruker SHELXTL'
_diffrn_ambient_temperature 153(2)
_diffrn_measured_fraction_theta_full 1
_diffrn_measured_fraction_theta_max 1
_diffrn_measurement_device_type 'Bruker P4'
_diffrn_measurement_method '\w scans'
_diffrn_radiation_monochromator graphite
_diffrn_radiation_type MoK\a
_diffrn_radiation_wavelength 0.71073
_diffrn_reflns_av_R_equivalents 0.0105
_diffrn_reflns_av_unetI/netI 0.0257
_diffrn_reflns_limit_h_max 10
_diffrn_reflns_limit_h_min -1
_diffrn_reflns_limit_k_max 20
_diffrn_reflns_limit_k_min -1
_diffrn_reflns_limit_l_max 21
_diffrn_reflns_limit_l_min -1
_diffrn_reflns_number 3528
_diffrn_reflns_theta_full 27.49
_diffrn_reflns_theta_max 27.49
_diffrn_reflns_theta_min 2.49
_diffrn_standards_decay_% 1
_diffrn_standards_interval_count 197
_diffrn_standards_number 3
_exptl_absorpt_coefficient_mu 0.207
_exptl_absorpt_correction_T_max 0.5007
_exptl_absorpt_correction_T_min 0.486
_exptl_absorpt_correction_type empirical
_exptl_crystal_colour colourless
_exptl_crystal_density_diffrn 1.374
_exptl_crystal_description prism
_exptl_crystal_F_000 912
_exptl_crystal_size_max 0.58
_exptl_crystal_size_mid 0.4
_exptl_crystal_size_min 0.32
_refine_diff_density_max 0.226
_refine_diff_density_min -0.165
_refine_diff_density_rms 0.037
_refine_ls_abs_structure_details 'Flack H D (1983), Acta Cryst. A39, 876-881'
_refine_ls_abs_structure_Flack -0.09(10)
_refine_ls_extinction_coef 0.0036(9)
_refine_ls_extinction_expression Fc^*^=kFc[1+0.001xFc^2^\l^3^/sin(2\q)]^-1/4^
_refine_ls_extinction_method SHELXL
_refine_ls_goodness_of_fit_ref 1.026
_refine_ls_hydrogen_treatment mixed
_refine_ls_matrix_type full
_refine_ls_number_parameters 287
_refine_ls_number_reflns 3325
_refine_ls_number_restraints 7
_refine_ls_restrained_S_all 1.048
_refine_ls_R_factor_all 0.0529
_refine_ls_R_factor_gt 0.0379
_refine_ls_shift/su_max 0.021
_refine_ls_shift/su_mean 0
_refine_ls_structure_factor_coef Fsqd
_refine_ls_weighting_details 'calc w=1/[\s^2^(Fo^2^)+(0.0436P)^2^+0.4248P] where P=(Fo^2^+2Fc^2^)/3'
_refine_ls_weighting_scheme calc
_refine_ls_wR_factor_gt 0.0835
_refine_ls_wR_factor_ref 0.0914
_reflns_number_gt 2694
_reflns_number_total 3325
_reflns_threshold_expression >2sigma(I)
_cod_data_source_file d2sc03093d2.cif
_cod_data_source_block compound1
_cod_depositor_comments
;
The following automatic conversions were performed:

data item '_symmetry_cell_setting' value 'Orthorhombic' was changed
to 'orthorhombic' in accordance with the
/home/data/users/saulius/crontab/automatic-downloads/rss-feeds/RSC/lib/dictionaries/cif_core.dic
dictionary named 'cif_core.dic' version 2.4.2 last updated on
2011-04-26.

Automatic conversion script
Id: cif_fix_values 7556 2019-12-06 15:28:31Z antanas 
;
_cod_original_sg_symbol_H-M P2(1)2(1)2(1)
_cod_database_code 1567232

loop_
_symmetry_equiv_pos_as_xyz
'x, y, z'
'-x+1/2, -y, z+1/2'
'-x, y+1/2, -z+1/2'
'x+1/2, -y+1/2, -z'

loop_
_atom_site_label
_atom_site_type_symbol
_atom_site_fract_x
_atom_site_fract_y
_atom_site_fract_z
_atom_site_U_iso_or_equiv
_atom_site_adp_type
_atom_site_occupancy
_atom_site_symmetry_multiplicity
_atom_site_calc_flag
_atom_site_refinement_flags
_atom_site_disorder_assembly
_atom_site_disorder_group
S1 S 0.14971(10) -0.00290(5) 0.24356(4) 0.04496(18) Uani 1 1 d . . .
O1 O 0.2283(3) -0.08763(12) 0.25397(14) 0.0654(6) Uani 1 1 d . . .
O2 O 0.0246(2) -0.05700(12) 0.40542(11) 0.0410(5) Uani 1 1 d . . .
O3 O -0.1905(2) 0.06684(12) 0.47106(11) 0.0398(5) Uani 1 1 d . . .
O4 O -0.2236(2) 0.20929(12) 0.35473(11) 0.0413(4) Uani 1 1 d . . .
O5 O 0.2031(2) 0.14144(11) 0.33128(11) 0.0381(4) Uani 1 1 d . . .
O6 O 0.2014(3) 0.27626(11) 0.22620(12) 0.0490(5) Uani 1 1 d . . .
O7 O 0.2512(3) -0.08341(14) 0.48045(14) 0.0635(6) Uani 1 1 d . . .
O8 O -0.4278(3) 0.05539(18) 0.40230(13) 0.0618(6) Uani 1 1 d . . .
O9 O -0.2491(4) 0.2814(2) 0.47042(18) 0.1160(13) Uani 1 1 d U . .
O10 O 0.2564(3) 0.41168(12) 0.25174(14) 0.0639(6) Uani 1 1 d . . .
N1 N 0.6569(5) 0.1253(3) 0.1001(3) 0.1065(13) Uani 1 1 d . . .
C1' C 0.1906(3) 0.05331(16) 0.34177(16) 0.0345(6) Uani 1 1 d . . .
C2' C 0.0625(3) 0.03182(16) 0.40703(18) 0.0359(6) Uani 1 1 d . . .
C3' C -0.1001(3) 0.07777(17) 0.39559(16) 0.0351(6) Uani 1 1 d . . .
C4' C -0.0706(3) 0.17171(17) 0.38044(16) 0.0364(6) Uani 1 1 d . . .
C5' C 0.0521(4) 0.18335(16) 0.31096(17) 0.0370(6) Uani 1 1 d . . .
C6' C 0.0960(4) 0.27464(18) 0.2971(2) 0.0443(7) Uani 1 1 d . . .
C7 C 0.1345(4) -0.10886(19) 0.44333(18) 0.0456(7) Uani 1 1 d . . .
C8 C 0.0888(6) -0.1999(2) 0.4310(2) 0.0709(11) Uani 1 1 d . . .
H8A H -0.0273 -0.2041 0.4197 0.09 Uiso 0.5 1 calc PR . .
H8B H 0.1142 -0.2313 0.4796 0.09 Uiso 0.5 1 calc PR . .
H8C H 0.1502 -0.2225 0.3858 0.09 Uiso 0.5 1 calc PR . .
H8D H 0.1853 -0.2346 0.4371 0.09 Uiso 0.5 1 calc PR . .
H8E H 0.0439 -0.2073 0.3771 0.09 Uiso 0.5 1 calc PR . .
H8F H 0.0079 -0.2161 0.471 0.09 Uiso 0.5 1 calc PR . .
C9 C -0.3551(3) 0.05472(18) 0.46514(18) 0.0406(6) Uani 1 1 d . . .
C10 C -0.4313(4) 0.0403(2) 0.54755(19) 0.0614(9) Uani 1 1 d . . .
H10A H -0.3471 0.0425 0.5888 0.09 Uiso 1 1 calc R . .
H10B H -0.4836 -0.0142 0.5486 0.09 Uiso 1 1 calc R . .
H10C H -0.5121 0.0834 0.5581 0.09 Uiso 1 1 calc R . .
C11 C -0.3030(4) 0.2625(2) 0.4056(2) 0.0530(8) Uani 1 1 d U . .
C3 C 0.2881(4) 0.0585(2) 0.18034(17) 0.0501(7) Uani 1 1 d . . .
H3B H 0.2834 0.0369 0.1248 0.09 Uiso 1 1 calc R . .
H3A H 0.2499 0.1166 0.1792 0.09 Uiso 1 1 calc R . .
C13 C 0.2767(4) 0.35046(18) 0.21068(19) 0.0477(7) Uani 1 1 d . . .
C1 C 0.5747(5) 0.0950(2) 0.1482(2) 0.0667(10) Uani 1 1 d . . .
C14 C 0.3855(5) 0.3440(2) 0.1373(2) 0.0720(11) Uani 1 1 d . . .
H14A H 0.3501 0.2975 0.1039 0.09 Uiso 0.5 1 calc PR . .
H14B H 0.4975 0.3348 0.1545 0.09 Uiso 0.5 1 calc PR . .
H14C H 0.379 0.3954 0.1063 0.09 Uiso 0.5 1 calc PR . .
H14D H 0.4677 0.3877 0.1392 0.09 Uiso 0.5 1 calc PR . .
H14E H 0.3202 0.3503 0.0887 0.09 Uiso 0.5 1 calc PR . .
H14F H 0.4387 0.2897 0.1368 0.09 Uiso 0.5 1 calc PR . .
C2 C 0.4654(4) 0.0573(2) 0.2088(2) 0.0587(9) Uani 1 1 d . . .
H2A H 0.4745 0.0882 0.2598 0.09 Uiso 1 1 calc R . .
H2B H 0.499 -0.0007 0.2189 0.09 Uiso 1 1 calc R . .
C12 C -0.4615(4) 0.2907(2) 0.3704(2) 0.0601(9) Uani 1 1 d . . .
H12A H -0.4577 0.2853 0.312 0.09 Uiso 0.5 1 calc PR . .
H12B H -0.4804 0.3487 0.3848 0.09 Uiso 0.5 1 calc PR . .
H12C H -0.5494 0.2564 0.3917 0.09 Uiso 0.5 1 calc PR . .
H12D H -0.534 0.3083 0.4136 0.09 Uiso 0.5 1 calc PR . .
H12E H -0.5113 0.2449 0.3408 0.09 Uiso 0.5 1 calc PR . .
H12F H -0.4423 0.3372 0.334 0.09 Uiso 0.5 1 calc PR . .
H1' H 0.299(4) 0.0361(17) 0.3590(16) 0.04 Uiso 1 1 d . . .
H2' H 0.106(3) 0.0457(17) 0.4612(17) 0.04 Uiso 1 1 d . . .
H3' H -0.166(4) 0.0530(17) 0.3509(16) 0.04 Uiso 1 1 d . . .
H4' H -0.021(3) 0.1997(17) 0.4312(16) 0.04 Uiso 1 1 d . . .
H5' H 0.009(4) 0.1597(16) 0.2604(18) 0.04 Uiso 1 1 d . . .
H6'A H 0.155(4) 0.2972(17) 0.3418(17) 0.04 Uiso 1 1 d . . .
H6'B H -0.007(4) 0.3067(17) 0.2859(16) 0.04 Uiso 1 1 d . . .

loop_
_atom_site_aniso_label
_atom_site_aniso_U_11
_atom_site_aniso_U_22
_atom_site_aniso_U_33
_atom_site_aniso_U_23
_atom_site_aniso_U_13
_atom_site_aniso_U_12
S1 0.0442(4) 0.0472(4) 0.0434(3) -0.0068(3) 0.0035(3) -0.0065(3)
O1 0.0782(16) 0.0424(11) 0.0757(14) -0.0081(11) 0.0207(15) -0.0021(11)
O2 0.0391(10) 0.0375(9) 0.0464(11) 0.0055(9) -0.0030(9) 0.0003(9)
O3 0.0322(9) 0.0521(11) 0.0351(9) -0.0003(9) 0.0011(8) -0.0032(9)
O4 0.0334(9) 0.0439(10) 0.0466(10) -0.0011(9) -0.0035(9) 0.0075(9)
O5 0.0299(9) 0.0353(9) 0.0490(10) -0.0006(8) 0.0008(9) -0.0026(8)
O6 0.0545(12) 0.0383(10) 0.0542(11) 0.0022(9) 0.0159(10) -0.0056(10)
O7 0.0602(14) 0.0649(14) 0.0653(13) 0.0071(11) -0.0241(13) 0.0099(13)
O8 0.0350(10) 0.0982(18) 0.0522(13) 0.0023(13) -0.0065(11) -0.0110(13)
O9 0.087(2) 0.174(3) 0.0871(18) -0.072(2) -0.0244(19) 0.067(2)
O10 0.0718(15) 0.0411(11) 0.0787(14) -0.0054(11) 0.0165(16) -0.0111(11)
N1 0.097(3) 0.097(3) 0.125(3) 0.012(2) 0.049(3) -0.023(3)
C1' 0.0284(13) 0.0344(13) 0.0408(13) 0.0008(11) -0.0023(11) 0.0008(11)
C2' 0.0316(13) 0.0373(13) 0.0387(14) 0.0018(11) -0.0010(13) -0.0004(11)
C3' 0.0313(13) 0.0412(14) 0.0329(13) -0.0004(11) 0.0013(11) -0.0025(12)
C4' 0.0296(13) 0.0408(14) 0.0387(14) -0.0013(12) 0.0004(12) 0.0025(12)
C5' 0.0358(14) 0.0347(14) 0.0404(14) 0.0000(12) -0.0002(13) -0.0012(12)
C6' 0.0420(16) 0.0367(15) 0.0542(17) -0.0007(13) 0.0093(15) 0.0001(13)
C7 0.0447(16) 0.0487(16) 0.0436(15) 0.0067(13) 0.0013(15) 0.0076(15)
C8 0.088(3) 0.0425(16) 0.083(2) 0.0082(17) -0.015(2) 0.0094(19)
C9 0.0333(13) 0.0407(14) 0.0478(15) -0.0034(13) 0.0048(14) -0.0017(13)
C10 0.0499(17) 0.081(2) 0.0528(18) -0.0068(17) 0.0191(16) -0.0112(19)
C11 0.0410(16) 0.0604(19) 0.0576(18) -0.0051(16) 0.0070(15) 0.0090(15)
C3 0.0549(18) 0.0558(17) 0.0395(14) 0.0007(13) 0.0097(14) 0.0013(17)
C13 0.0433(16) 0.0423(16) 0.0576(17) 0.0111(14) 0.0007(16) -0.0029(14)
C1 0.058(2) 0.062(2) 0.079(2) 0.0026(19) 0.021(2) -0.0061(19)
C14 0.078(3) 0.060(2) 0.078(2) 0.0089(18) 0.027(2) -0.009(2)
C2 0.0477(18) 0.069(2) 0.0600(19) 0.0117(18) 0.0085(17) 0.0013(18)
C12 0.0448(17) 0.061(2) 0.074(2) 0.0073(18) 0.0033(18) 0.0132(17)

loop_
_atom_type_symbol
_atom_type_description
_atom_type_scat_dispersion_real
_atom_type_scat_dispersion_imag
_atom_type_scat_source
C C 0.0033 0.0016 'International Tables Vol C Tables 4.2.6.8 and 6.1.1.4'
H H 0 0 'International Tables Vol C Tables 4.2.6.8 and 6.1.1.4'
N N 0.0061 0.0033 'International Tables Vol C Tables 4.2.6.8 and 6.1.1.4'
O O 0.0106 0.006 'International Tables Vol C Tables 4.2.6.8 and 6.1.1.4'
S S 0.1246 0.1234 'International Tables Vol C Tables 4.2.6.8 and 6.1.1.4'

loop_
_citation_id
_citation_doi
_citation_year
1 10.2174/1570178043400631 2004

loop_
_geom_angle_atom_site_label_1
_geom_angle_atom_site_label_2
_geom_angle_atom_site_label_3
_geom_angle
_geom_angle_site_symmetry_1
_geom_angle_site_symmetry_3
_geom_angle_publ_flag
O1 S1 C3 106.43(14) . . ?
O1 S1 C1' 104.72(13) . . ?
C3 S1 C1' 97.24(13) . . ?
C7 O2 C2' 116.2(2) . . ?
C9 O3 C3' 117.1(2) . . ?
C11 O4 C4' 119.3(2) . . ?
C1' O5 C5' 115.2(2) . . ?
C13 O6 C6' 115.8(2) . . ?
O5 C1' C2' 110.8(2) . . ?
O5 C1' S1 112.33(17) . . ?
C2' C1' S1 112.03(18) . . ?
O5 C1' H1' 104.6(16) . . ?
C2' C1' H1' 110.6(16) . . ?
S1 C1' H1' 106.2(16) . . ?
O2 C2' C3' 106.3(2) . . ?
O2 C2' C1' 110.5(2) . . ?
C3' C2' C1' 113.4(2) . . ?
O2 C2' H2' 108.2(16) . . ?
C3' C2' H2' 108.4(16) . . ?
C1' C2' H2' 109.9(16) . . ?
O3 C3' C2' 106.1(2) . . ?
O3 C3' C4' 109.5(2) . . ?
C2' C3' C4' 110.6(2) . . ?
O3 C3' H3' 108.2(16) . . ?
C2' C3' H3' 111.7(16) . . ?
C4' C3' H3' 110.6(16) . . ?
O4 C4' C5' 107.1(2) . . ?
O4 C4' C3' 108.4(2) . . ?
C5' C4' C3' 110.0(2) . . ?
O4 C4' H4' 113.2(16) . . ?
C5' C4' H4' 107.5(15) . . ?
C3' C4' H4' 110.6(15) . . ?
O5 C5' C6' 106.1(2) . . ?
O5 C5' C4' 109.2(2) . . ?
C6' C5' C4' 112.5(2) . . ?
O5 C5' H5' 109.0(16) . . ?
C6' C5' H5' 109.0(15) . . ?
C4' C5' H5' 110.7(17) . . ?
O6 C6' C5' 106.2(2) . . ?
O6 C6' H6'A 108.3(17) . . ?
C5' C6' H6'A 111.5(17) . . ?
O6 C6' H6'B 110.0(16) . . ?
C5' C6' H6'B 108.6(16) . . ?
H6'A C6' H6'B 112(2) . . ?
O7 C7 O2 123.1(3) . . ?
O7 C7 C8 126.0(3) . . ?
O2 C7 C8 110.9(3) . . ?
C7 C8 H8A 109.5 . . ?
C7 C8 H8B 109.5 . . ?
H8A C8 H8B 109.5 . . ?
C7 C8 H8C 109.5 . . ?
H8A C8 H8C 109.5 . . ?
H8B C8 H8C 109.5 . . ?
C7 C8 H8D 109.5 . . ?
H8A C8 H8D 141.1 . . ?
H8B C8 H8D 56.3 . . ?
H8C C8 H8D 56.3 . . ?
C7 C8 H8E 109.5 . . ?
H8A C8 H8E 56.3 . . ?
H8B C8 H8E 141.1 . . ?
H8C C8 H8E 56.3 . . ?
H8D C8 H8E 109.5 . . ?
C7 C8 H8F 109.5 . . ?
H8A C8 H8F 56.3 . . ?
H8B C8 H8F 56.3 . . ?
H8C C8 H8F 141.1 . . ?
H8D C8 H8F 109.5 . . ?
H8E C8 H8F 109.5 . . ?
O8 C9 O3 123.5(3) . . ?
O8 C9 C10 125.2(3) . . ?
O3 C9 C10 111.3(3) . . ?
C9 C10 H10A 109.5 . . ?
C9 C10 H10B 109.5 . . ?
H10A C10 H10B 109.5 . . ?
C9 C10 H10C 109.5 . . ?
H10A C10 H10C 109.5 . . ?
H10B C10 H10C 109.5 . . ?
O9 C11 O4 122.3(3) . . ?
O9 C11 C12 126.3(3) . . ?
O4 C11 C12 111.4(3) . . ?
C2 C3 S1 114.0(2) . . ?
C2 C3 H3B 108.8 . . ?
S1 C3 H3B 108.8 . . ?
C2 C3 H3A 108.8 . . ?
S1 C3 H3A 108.8 . . ?
H3B C3 H3A 107.7 . . ?
O10 C13 O6 122.7(3) . . ?
O10 C13 C14 126.3(3) . . ?
O6 C13 C14 111.0(3) . . ?
N1 C1 C2 178.5(5) . . ?
C13 C14 H14A 109.5 . . ?
C13 C14 H14B 109.5 . . ?
H14A C14 H14B 109.5 . . ?
C13 C14 H14C 109.5 . . ?
H14A C14 H14C 109.5 . . ?
H14B C14 H14C 109.5 . . ?
C13 C14 H14D 109.5 . . ?
H14A C14 H14D 141.1 . . ?
H14B C14 H14D 56.3 . . ?
H14C C14 H14D 56.3 . . ?
C13 C14 H14E 109.5 . . ?
H14A C14 H14E 56.3 . . ?
H14B C14 H14E 141.1 . . ?
H14C C14 H14E 56.3 . . ?
H14D C14 H14E 109.5 . . ?
C13 C14 H14F 109.5 . . ?
H14A C14 H14F 56.3 . . ?
H14B C14 H14F 56.3 . . ?
H14C C14 H14F 141.1 . . ?
H14D C14 H14F 109.5 . . ?
H14E C14 H14F 109.5 . . ?
C1 C2 C3 111.2(3) . . ?
C1 C2 H2A 109.4 . . ?
C3 C2 H2A 109.4 . . ?
C1 C2 H2B 109.4 . . ?
C3 C2 H2B 109.4 . . ?
H2A C2 H2B 108 . . ?
C11 C12 H12A 109.5 . . ?
C11 C12 H12B 109.5 . . ?
H12A C12 H12B 109.5 . . ?
C11 C12 H12C 109.5 . . ?
H12A C12 H12C 109.5 . . ?
H12B C12 H12C 109.5 . . ?
C11 C12 H12D 109.5 . . ?
H12A C12 H12D 141.1 . . ?
H12B C12 H12D 56.3 . . ?
H12C C12 H12D 56.3 . . ?
C11 C12 H12E 109.5 . . ?
H12A C12 H12E 56.3 . . ?
H12B C12 H12E 141.1 . . ?
H12C C12 H12E 56.3 . . ?
H12D C12 H12E 109.5 . . ?
C11 C12 H12F 109.5 . . ?
H12A C12 H12F 56.3 . . ?
H12B C12 H12F 56.3 . . ?
H12C C12 H12F 141.1 . . ?
H12D C12 H12F 109.5 . . ?
H12E C12 H12F 109.5 . . ?

loop_
_geom_bond_atom_site_label_1
_geom_bond_atom_site_label_2
_geom_bond_distance
_geom_bond_site_symmetry_2
_geom_bond_publ_flag
S1 O1 1.494(2) . ?
S1 C3 1.808(3) . ?
S1 C1' 1.865(3) . ?
O2 C7 1.360(3) . ?
O2 C2' 1.439(3) . ?
O3 C9 1.350(3) . ?
O3 C3' 1.445(3) . ?
O4 C11 1.346(4) . ?
O4 C4' 1.437(3) . ?
O5 C1' 1.408(3) . ?
O5 C5' 1.430(3) . ?
O6 C13 1.347(3) . ?
O6 C6' 1.440(3) . ?
O7 C7 1.193(4) . ?
O8 C9 1.184(3) . ?
O9 C11 1.185(4) . ?
O10 C13 1.190(3) . ?
N1 C1 1.136(5) . ?
C1' C2' 1.526(4) . ?
C1' H1' 0.96(3) . ?
C2' C3' 1.516(4) . ?
C2' H2' 0.98(3) . ?
C3' C4' 1.525(4) . ?
C3' H3' 0.99(3) . ?
C4' C5' 1.520(4) . ?
C4' H4' 1.02(3) . ?
C5' C6' 1.505(4) . ?
C5' H5' 0.97(3) . ?
C6' H6'A 0.94(3) . ?
C6' H6'B 0.99(3) . ?
C7 C8 1.501(5) . ?
C8 H8A 0.96 . ?
C8 H8B 0.96 . ?
C8 H8C 0.96 . ?
C8 H8D 0.96 . ?
C8 H8E 0.96 . ?
C8 H8F 0.96 . ?
C9 C10 1.500(4) . ?
C10 H10A 0.96 . ?
C10 H10B 0.96 . ?
C10 H10C 0.96 . ?
C11 C12 1.475(4) . ?
C3 C2 1.509(5) . ?
C3 H3B 0.97 . ?
C3 H3A 0.97 . ?
C13 C14 1.492(5) . ?
C1 C2 1.457(5) . ?
C14 H14A 0.96 . ?
C14 H14B 0.96 . ?
C14 H14C 0.96 . ?
C14 H14D 0.96 . ?
C14 H14E 0.96 . ?
C14 H14F 0.96 . ?
C2 H2A 0.97 . ?
C2 H2B 0.97 . ?
C12 H12A 0.96 . ?
C12 H12B 0.96 . ?
C12 H12C 0.96 . ?
C12 H12D 0.96 . ?
C12 H12E 0.96 . ?
C12 H12F 0.96 . ?

loop_
_geom_hbond_atom_site_label_D
_geom_hbond_atom_site_label_H
_geom_hbond_atom_site_label_A
_geom_hbond_distance_DH
_geom_hbond_distance_HA
_geom_hbond_distance_DA
_geom_hbond_angle_DHA
_geom_hbond_site_symmetry_A
C3 H3A O6 0.97 2.67 3.595(4) 159.8 .
C3 H3B O7 0.97 2.49 3.307(4) 142 2_554
C2 H2A O8 0.97 2.51 3.280(4) 135.8 1_655
C1' H1' O8 0.96(3) 2.34(3) 3.245(3) 156(2) 1_655
C12 H12F O1 0.96 2.55 3.377(4) 145 3
C14 H14C O8 0.96 2.57 3.424(5) 149 3

loop_
_geom_torsion_atom_site_label_1
_geom_torsion_atom_site_label_2
_geom_torsion_atom_site_label_3
_geom_torsion_atom_site_label_4
_geom_torsion
_geom_torsion_site_symmetry_1
_geom_torsion_site_symmetry_2
_geom_torsion_site_symmetry_3
_geom_torsion_site_symmetry_4
_geom_torsion_publ_flag
C5' O5 C1' C2' -56.6(3) . . . . ?
C5' O5 C1' S1 69.5(2) . . . . ?
O1 S1 C1' O5 150.03(19) . . . . ?
C3 S1 C1' O5 40.9(2) . . . . ?
O1 S1 C1' C2' -84.5(2) . . . . ?
C3 S1 C1' C2' 166.3(2) . . . . ?
C7 O2 C2' C3' -156.6(2) . . . . ?
C7 O2 C2' C1' 80.0(3) . . . . ?
O5 C1' C2' O2 167.8(2) . . . . ?
S1 C1' C2' O2 41.5(3) . . . . ?
O5 C1' C2' C3' 48.5(3) . . . . ?
S1 C1' C2' C3' -77.7(3) . . . . ?
C9 O3 C3' C2' -141.8(2) . . . . ?
C9 O3 C3' C4' 98.8(3) . . . . ?
O2 C2' C3' O3 71.8(3) . . . . ?
C1' C2' C3' O3 -166.6(2) . . . . ?
O2 C2' C3' C4' -169.4(2) . . . . ?
C1' C2' C3' C4' -47.9(3) . . . . ?
C11 O4 C4' C5' -131.6(3) . . . . ?
C11 O4 C4' C3' 109.7(3) . . . . ?
O3 C3' C4' O4 -74.2(3) . . . . ?
C2' C3' C4' O4 169.2(2) . . . . ?
O3 C3' C4' C5' 169.0(2) . . . . ?
C2' C3' C4' C5' 52.4(3) . . . . ?
C1' O5 C5' C6' -176.2(2) . . . . ?
C1' O5 C5' C4' 62.2(3) . . . . ?
O4 C4' C5' O5 -175.79(19) . . . . ?
C3' C4' C5' O5 -58.2(3) . . . . ?
O4 C4' C5' C6' 66.6(3) . . . . ?
C3' C4' C5' C6' -175.8(3) . . . . ?
C13 O6 C6' C5' -169.7(3) . . . . ?
O5 C5' C6' O6 65.0(3) . . . . ?
C4' C5' C6' O6 -175.6(2) . . . . ?
C2' O2 C7 O7 4.4(4) . . . . ?
C2' O2 C7 C8 -175.0(3) . . . . ?
C3' O3 C9 O8 -2.5(4) . . . . ?
C3' O3 C9 C10 177.3(2) . . . . ?
C4' O4 C11 O9 2.0(5) . . . . ?
C4' O4 C11 C12 -176.8(2) . . . . ?
O1 S1 C3 C2 -49.7(3) . . . . ?
C1' S1 C3 C2 58.1(3) . . . . ?
C6' O6 C13 O10 -1.2(4) . . . . ?
C6' O6 C13 C14 178.6(3) . . . . ?
N1 C1 C2 C3 18(18) . . . . ?
S1 C3 C2 C1 170.0(2) . . . . ?
